data_4504011
loop_
_publ_author_name
'Matsumoto, Akikazu'
'Furukawa, Daisuke'
'Mori, Yutaka'
'Tanaka, Toshihiro'
'Oka, Kunio'

_publ_section_title
;
 Change in Crystal Structure and Polymerization Reactivity for the
 Solid-State Polymerization of Muconic Esters
;
_journal_issue 6
_journal_name_full 'Crystal Growth &amp; Design'
_journal_page_first 1078
_journal_paper_doi 10.1021/cg0606444
_journal_volume 7
_journal_year 2007
_chemical_formula_moiety 'C20 H14 F4 O4 '
_chemical_formula_sum 'C20 H14 F4 O4'
_chemical_formula_weight 394.31
_chemical_name_systematic
; 
 ? 
;
_space_group_IT_number 14
_symmetry_cell_setting monoclinic
_symmetry_space_group_name_Hall '-P 2yn'
_symmetry_space_group_name_H-M 'P 1 21/n 1'
_atom_sites_solution_hydrogens geom
_atom_sites_solution_primary direct
_atom_sites_solution_secondary difmap
_audit_creation_method SHELXL-97
_cell_angle_alpha 90.00
_cell_angle_beta 91.40(4)
_cell_angle_gamma 90.00
_cell_formula_units_Z 2
_cell_length_a 4.748(3)
_cell_length_b 11.312(6)
_cell_length_c 17.286(8)
_cell_measurement_reflns_used 5828
_cell_measurement_temperature 296(2)
_cell_measurement_theta_max 27.5
_cell_measurement_theta_min 3.5
_cell_volume 928.1(9)
_computing_cell_refinement PROCESS-AUTO
_computing_data_collection PROCESS-AUTO
_computing_data_reduction CrystalStructure
_computing_publication_material 'CrystalStructure 3.8'
_computing_structure_refinement 'SHELXL-97 (Sheldrick, 1997)'
_computing_structure_solution SIR92
_diffrn_ambient_temperature 296(2)
_diffrn_detector_area_resol_mean 10.00
_diffrn_measured_fraction_theta_full 0.996
_diffrn_measured_fraction_theta_max 0.996
_diffrn_measurement_device_type 'Rigaku RAXIS-RAPID'
_diffrn_measurement_method \w
_diffrn_radiation_monochromator graphite
_diffrn_radiation_source 'fine-focus sealed tube'
_diffrn_radiation_type MoK\a
_diffrn_radiation_wavelength 0.71075
_diffrn_reflns_av_R_equivalents 0.0744
_diffrn_reflns_av_sigmaI/netI 0.0479
_diffrn_reflns_limit_h_max 6
_diffrn_reflns_limit_h_min -5
_diffrn_reflns_limit_k_max 14
_diffrn_reflns_limit_k_min -14
_diffrn_reflns_limit_l_max 22
_diffrn_reflns_limit_l_min -22
_diffrn_reflns_number 8048
_diffrn_reflns_theta_full 27.47
_diffrn_reflns_theta_max 27.47
_diffrn_reflns_theta_min 3.60
_exptl_absorpt_coefficient_mu 0.124
_exptl_absorpt_correction_T_max 0.9817
_exptl_absorpt_correction_T_min 0.9128
_exptl_absorpt_correction_type none
_exptl_crystal_colour colorless
_exptl_crystal_density_diffrn 1.411
_exptl_crystal_density_method 'not measured'
_exptl_crystal_description needle
_exptl_crystal_F_000 404
_exptl_crystal_size_max 0.75
_exptl_crystal_size_mid 0.15
_exptl_crystal_size_min 0.15
_refine_diff_density_max 0.301
_refine_diff_density_min -0.139
_refine_diff_density_rms 0.046
_refine_ls_extinction_method none
_refine_ls_goodness_of_fit_ref 1.049
_refine_ls_hydrogen_treatment constr
_refine_ls_matrix_type full
_refine_ls_number_parameters 128
_refine_ls_number_reflns 2114
_refine_ls_number_restraints 0
_refine_ls_restrained_S_all 1.049
_refine_ls_R_factor_all 0.1306
_refine_ls_R_factor_gt 0.0734
_refine_ls_shift/su_max 0.000
_refine_ls_shift/su_mean 0.000
_refine_ls_structure_factor_coef Fsqd
_refine_ls_weighting_details 'calc w=1/[\s^2^(Fo^2^)+(0.1487P)^2^+0.0135P] where P=(Fo^2^+2Fc^2^)/3'
_refine_ls_weighting_scheme calc
_refine_ls_wR_factor_gt 0.2365
_refine_ls_wR_factor_ref 0.2770
_reflns_number_gt 995
_reflns_number_total 2114
_reflns_threshold_expression >2sigma(I)
_cod_data_source_file cg0606444si20070319_011105.cif
_cod_data_source_block '_poly(26F2)400kgy'
_cod_original_cell_volume 928.2(8)
_cod_database_code 4504011

loop_
_symmetry_equiv_pos_as_xyz
'x, y, z'
'-x+1/2, y+1/2, -z+1/2'
'-x, -y, -z'
'x-1/2, -y-1/2, z-1/2'

loop_
_atom_site_label
_atom_site_type_symbol
_atom_site_fract_x
_atom_site_fract_y
_atom_site_fract_z
_atom_site_U_iso_or_equiv
_atom_site_adp_type
_atom_site_occupancy
_atom_site_symmetry_multiplicity
_atom_site_calc_flag
_atom_site_refinement_flags
F1 F 0.6661(7) 0.2666(3) 0.20082(16) 0.1604(13) Uani 1 1 d .
F2 F 1.2876(6) -0.0469(2) 0.24818(15) 0.1395(10) Uani 1 1 d .
O1 O 1.0545(9) 0.2360(2) 0.44924(13) 0.1350(12) Uani 1 1 d .
O2 O 0.9693(6) 0.0919(2) 0.36542(10) 0.1085(10) Uani 1 1 d .
C1 C 0.9815(8) 0.1376(3) 0.43572(15) 0.0931(11) Uani 1 1 d .
C2 C 0.8884(7) 0.0486(3) 0.49598(15) 0.0881(10) Uani 1 1 d .
H2 H 0.8788 0.0896 0.5458 0.106 Uiso 1 1 calc R
C3 C 0.6062(7) -0.0016(3) 0.47764(16) 0.0884(10) Uani 1 1 d .
H3 H 0.5807 -0.0385 0.4299 0.106 Uiso 1 1 calc R
C4 C 1.0751(10) 0.1663(4) 0.30353(17) 0.1104(13) Uani 1 1 d .
H4A H 1.2790 0.1711 0.3071 0.133 Uiso 1 1 calc R
H4B H 0.9988 0.2456 0.3074 0.133 Uiso 1 1 calc R
C5 C 0.9839(8) 0.1111(3) 0.22889(15) 0.0911(10) Uani 1 1 d .
C6 C 0.7814(10) 0.1626(3) 0.17950(19) 0.1047(12) Uani 1 1 d .
C7 C 0.6969(10) 0.1142(4) 0.1101(2) 0.1167(13) Uani 1 1 d .
H7 H 0.5669 0.1529 0.0779 0.140 Uiso 1 1 calc R
C8 C 0.8065(10) 0.0093(5) 0.0894(2) 0.1176(13) Uani 1 1 d .
H8 H 0.7453 -0.0262 0.0435 0.141 Uiso 1 1 calc R
C9 C 1.0095(10) -0.0467(4) 0.1356(2) 0.1158(13) Uani 1 1 d .
H9 H 1.0881 -0.1182 0.1207 0.139 Uiso 1 1 calc R
C10 C 1.0886(9) 0.0057(3) 0.20240(18) 0.0995(11) Uani 1 1 d .

loop_
_atom_site_aniso_label
_atom_site_aniso_U_11
_atom_site_aniso_U_22
_atom_site_aniso_U_33
_atom_site_aniso_U_23
_atom_site_aniso_U_13
_atom_site_aniso_U_12
F1 0.237(3) 0.124(2) 0.1198(18) -0.0051(15) -0.0079(19) 0.055(2)
F2 0.162(2) 0.1319(19) 0.1224(17) 0.0124(14) -0.0354(16) 0.0207(15)
O1 0.249(4) 0.0900(17) 0.0649(13) 0.0006(12) -0.0163(17) -0.040(2)
O2 0.183(3) 0.0938(15) 0.0484(10) 0.0028(10) -0.0038(13) -0.0351(15)
C1 0.143(3) 0.083(2) 0.0524(15) -0.0012(14) -0.0159(16) -0.0159(19)
C2 0.125(3) 0.092(2) 0.0467(13) -0.0002(13) -0.0078(15) -0.0074(16)
C3 0.121(3) 0.091(2) 0.0533(15) 0.0032(14) -0.0036(14) -0.0074(19)
C4 0.174(3) 0.103(2) 0.0539(15) 0.0094(15) -0.0033(18) -0.032(2)
C5 0.132(3) 0.091(2) 0.0497(14) 0.0110(14) -0.0004(16) -0.0155(19)
C6 0.152(3) 0.093(2) 0.0689(18) 0.0076(16) 0.006(2) 0.008(2)
C7 0.153(3) 0.134(3) 0.0628(18) 0.019(2) -0.014(2) 0.009(3)
C8 0.160(4) 0.131(3) 0.0619(18) -0.008(2) -0.006(2) -0.011(3)
C9 0.159(4) 0.104(3) 0.085(2) -0.013(2) 0.003(2) 0.008(2)
C10 0.133(3) 0.094(2) 0.0714(19) 0.0113(17) -0.0096(19) 0.002(2)

loop_
_atom_type_symbol
_atom_type_description
_atom_type_scat_dispersion_real
_atom_type_scat_dispersion_imag
_atom_type_scat_source
C C 0.0033 0.0016 'International Tables Vol C Tables 4.2.6.8 and 6.1.1.4'
H H 0.0000 0.0000 'International Tables Vol C Tables 4.2.6.8 and 6.1.1.4'
O O 0.0106 0.0060 'International Tables Vol C Tables 4.2.6.8 and 6.1.1.4'
F F 0.0171 0.0103 'International Tables Vol C Tables 4.2.6.8 and 6.1.1.4'

loop_
_geom_angle_atom_site_label_1
_geom_angle_atom_site_label_2
_geom_angle_atom_site_label_3
_geom_angle
_geom_angle_site_symmetry_1
_geom_angle_site_symmetry_3
C1 O2 C4 116.1(3) . .
O1 C1 O2 123.6(3) . .
O1 C1 C2 125.0(3) . .
O2 C1 C2 111.3(3) . .
C3 C2 C1 112.5(3) . .
C3 C2 C2 111.4(3) . 3_756
C1 C2 C2 109.0(3) . 3_756
C3 C2 H2 107.9 . .
C1 C2 H2 107.9 . .
C2 C2 H2 107.9 3_756 .
C3 C3 C2 125.3(4) 3_656 .
C3 C3 H3 117.3 3_656 .
C2 C3 H3 117.3 . .
O2 C4 C5 107.2(3) . .
O2 C4 H4A 110.3 . .
C5 C4 H4A 110.3 . .
O2 C4 H4B 110.3 . .
C5 C4 H4B 110.3 . .
H4A C4 H4B 108.5 . .
C10 C5 C6 114.0(3) . .
C10 C5 C4 123.6(3) . .
C6 C5 C4 122.4(4) . .
F1 C6 C7 118.3(4) . .
F1 C6 C5 118.3(3) . .
C7 C6 C5 123.4(4) . .
C8 C7 C6 118.5(4) . .
C8 C7 H7 120.7 . .
C6 C7 H7 120.7 . .
C7 C8 C9 121.1(3) . .
C7 C8 H8 119.5 . .
C9 C8 H8 119.5 . .
C10 C9 C8 118.0(4) . .
C10 C9 H9 121.0 . .
C8 C9 H9 121.0 . .
C9 C10 F2 119.0(4) . .
C9 C10 C5 124.9(4) . .
F2 C10 C5 116.1(3) . .

loop_
_geom_bond_atom_site_label_1
_geom_bond_atom_site_label_2
_geom_bond_distance
_geom_bond_site_symmetry_2
F1 C6 1.352(5) .
F2 C10 1.355(4) .
O1 C1 1.188(4) .
O2 C1 1.321(3) .
O2 C4 1.460(4) .
C1 C2 1.522(4) .
C2 C3 1.482(5) .
C2 C2 1.530(7) 3_756
C2 H2 0.9800 .
C3 C3 1.286(7) 3_656
C3 H3 0.9300 .
C4 C5 1.489(4) .
C4 H4A 0.9700 .
C4 H4B 0.9700 .
C5 C10 1.375(5) .
C5 C6 1.397(5) .
C6 C7 1.371(5) .
C7 C8 1.348(6) .
C7 H7 0.9300 .
C8 C9 1.389(6) .
C8 H8 0.9300 .
C9 C10 1.343(5) .
C9 H9 0.9300 .

loop_
_geom_torsion_atom_site_label_1
_geom_torsion_atom_site_label_2
_geom_torsion_atom_site_label_3
_geom_torsion_atom_site_label_4
_geom_torsion
_geom_torsion_site_symmetry_1
_geom_torsion_site_symmetry_4
C4 O2 C1 O1 5.1(6) . .
C4 O2 C1 C2 -175.3(3) . .
O1 C1 C2 C3 125.5(4) . .
O2 C1 C2 C3 -54.1(4) . .
O1 C1 C2 C2 -110.4(4) . 3_756
O2 C1 C2 C2 70.0(4) . 3_756
C1 C2 C3 C3 -123.5(4) . 3_656
C2 C2 C3 C3 113.8(5) 3_756 3_656
C1 O2 C4 C5 -167.5(3) . .
O2 C4 C5 C10 -69.0(5) . .
O2 C4 C5 C6 110.8(4) . .
C10 C5 C6 F1 179.9(3) . .
C4 C5 C6 F1 0.1(6) . .
C10 C5 C6 C7 -1.1(6) . .
C4 C5 C6 C7 179.1(4) . .
F1 C6 C7 C8 -178.5(4) . .
C5 C6 C7 C8 2.5(7) . .
C6 C7 C8 C9 -2.7(7) . .
C7 C8 C9 C10 1.5(7) . .
C8 C9 C10 F2 -179.6(3) . .
C8 C9 C10 C5 0.0(7) . .
C6 C5 C10 C9 -0.2(6) . .
C4 C5 C10 C9 179.6(4) . .
C6 C5 C10 F2 179.4(3) . .
C4 C5 C10 F2 -0.8(5) . .
